data_2219705
loop_
_publ_author_name
'Cui, Liansheng'
'Yin, Handong'
'Yang, Minglei'
'Quan, Li'
'Wang, Daqi'

_publ_section_title
;
 2-[(2-Hydroxy-1-naphthyl)methyleneamino]-1,3-benzothiazole
;
_journal_coeditor_code SG2264
_journal_issue 10
_journal_name_full 'Acta Crystallographica Section E'
_journal_page_first o1974
_journal_paper_doi 10.1107/S1600536808029644
_journal_volume 64
_journal_year 2008
_chemical_formula_iupac 'C18 H12 N2 O S'
_chemical_formula_moiety 'C18 H12 N2 O S'
_chemical_formula_sum 'C18 H12 N2 O S'
_chemical_formula_weight 304.36
_chemical_name_systematic
;
2-[(2-Hydroxy-1-naphthyl)methyleneamino]-1,3-benzothiazole
;
_space_group_IT_number 14
_symmetry_cell_setting monoclinic
_symmetry_space_group_name_Hall '-P 2yn'
_symmetry_space_group_name_H-M 'P 1 21/n 1'
_atom_sites_solution_hydrogens geom
_atom_sites_solution_primary direct
_atom_sites_solution_secondary difmap
_audit_creation_method SHELXL-97
_cell_angle_alpha 90.00
_cell_angle_beta 101.788(2)
_cell_angle_gamma 90.00
_cell_formula_units_Z 4
_cell_length_a 9.7439(13)
_cell_length_b 15.1506(16)
_cell_length_c 9.8082(14)
_cell_measurement_reflns_used 1399
_cell_measurement_temperature 293(2)
_cell_measurement_theta_max 24.113
_cell_measurement_theta_min 2.534
_cell_volume 1417.4(3)
_computing_cell_refinement 'SAINT (Siemens, 1996)'
_computing_data_collection 'SMART (Siemens, 1996)'
_computing_data_reduction 'SAINT (Siemens, 1996)'
_computing_molecular_graphics 'SHELXTL (Sheldrick, 2008)'
_computing_publication_material 'SHELXTL (Sheldrick, 2008)'
_computing_structure_refinement 'SHELXL97 (Sheldrick, 2008)'
_computing_structure_solution 'SHELXS97 (Sheldrick, 2008)'
_diffrn_ambient_temperature 293(2)
_diffrn_measured_fraction_theta_full 0.999
_diffrn_measured_fraction_theta_max 0.999
_diffrn_measurement_device_type 'Siemens SMART CCD area-detector'
_diffrn_measurement_method '\f and \w'
_diffrn_radiation_monochromator graphite
_diffrn_radiation_source 'fine-focus sealed tube'
_diffrn_radiation_type MoK\a
_diffrn_radiation_wavelength 0.71073
_diffrn_reflns_av_R_equivalents 0.0479
_diffrn_reflns_av_sigmaI/netI 0.0588
_diffrn_reflns_limit_h_max 11
_diffrn_reflns_limit_h_min -6
_diffrn_reflns_limit_k_max 16
_diffrn_reflns_limit_k_min -18
_diffrn_reflns_limit_l_max 11
_diffrn_reflns_limit_l_min -10
_diffrn_reflns_number 6948
_diffrn_reflns_theta_full 25.01
_diffrn_reflns_theta_max 25.01
_diffrn_reflns_theta_min 2.51
_diffrn_standards_number 0
_exptl_absorpt_coefficient_mu 0.231
_exptl_absorpt_correction_T_max 0.9640
_exptl_absorpt_correction_T_min 0.9361
_exptl_absorpt_correction_type multi-scan
_exptl_absorpt_process_details '(SADABS; Sheldrick, 1996)'
_exptl_crystal_colour orange
_exptl_crystal_density_diffrn 1.426
_exptl_crystal_density_method 'not measured'
_exptl_crystal_description block
_exptl_crystal_F_000 632
_exptl_crystal_size_max 0.29
_exptl_crystal_size_mid 0.24
_exptl_crystal_size_min 0.16
_refine_diff_density_max 0.220
_refine_diff_density_min -0.268
_refine_ls_extinction_method none
_refine_ls_goodness_of_fit_ref 1.061
_refine_ls_hydrogen_treatment constr
_refine_ls_matrix_type full
_refine_ls_number_parameters 199
_refine_ls_number_reflns 2493
_refine_ls_number_restraints 0
_refine_ls_restrained_S_all 1.061
_refine_ls_R_factor_all 0.0932
_refine_ls_R_factor_gt 0.0461
_refine_ls_shift/su_max 0.001
_refine_ls_shift/su_mean 0.000
_refine_ls_structure_factor_coef Fsqd
_refine_ls_weighting_details 'calc w=1/[\s^2^(Fo^2^)+(0.0495P)^2^+0.1122P] where P=(Fo^2^+2Fc^2^)/3'
_refine_ls_weighting_scheme calc
_refine_ls_wR_factor_gt 0.1006
_refine_ls_wR_factor_ref 0.1220
_reflns_number_gt 1492
_reflns_number_total 2493
_reflns_threshold_expression I>2\s(I)
_cod_data_source_file sg2264.cif
_cod_data_source_block I
_cod_depositor_comments
;
The following automatic conversions were performed:
'_symmetry_cell_setting' value 'Monoclinic' changed to 'monoclinic'
according to '/home/saulius/struct/CIF-dictionaries/cif_core.dic'
dictionary named 'cif_core.dic' version 2.4.1 from 2010-06-29.

Automatic conversion script
Id: cif_fix_enum 1527 2010-12-29 10:47:43Z saulius 

The following automatic conversions were performed:

'_symmetry_cell_setting' value 'Monoclinic' changed to 'monoclinic'
according to /home/saulius/struct/CIF-dictionaries/cif_core.dic
dictionary named 'cif_core.dic' version 2.4.1 from 2010-06-29.

Automatic conversion script
Id: cif_fix_values 1715 2011-07-08 13:25:40Z adriana 
;
_cod_original_sg_symbol_H-M 'P 21/n'
_cod_database_code 2219705
_cod_database_fobs_code 2219705

loop_
_symmetry_equiv_pos_as_xyz
'x, y, z'
'-x+1/2, y+1/2, -z+1/2'
'-x, -y, -z'
'x-1/2, -y-1/2, z-1/2'

loop_
_atom_site_type_symbol
_atom_site_label
_atom_site_fract_x
_atom_site_fract_y
_atom_site_fract_z
_atom_site_U_iso_or_equiv
_atom_site_adp_type
_atom_site_calc_flag
_atom_site_refinement_flags
_atom_site_occupancy
N N1 0.1366(2) 0.12262(16) 1.0288(2) 0.0448(6) Uani d . 1
N N2 0.2042(2) -0.00510(15) 0.9113(2) 0.0411(6) Uani d . 1
O O1 0.2722(2) -0.14394(13) 0.7886(2) 0.0557(6) Uani d . 1
H H1 0.2814 -0.1033 0.8450 0.084 Uiso calc R 1
S S1 0.39272(8) 0.06918(6) 1.12063(8) 0.0516(3) Uani d . 1
C C1 0.0880(3) -0.00369(18) 0.8179(3) 0.0392(7) Uani d . 1
H H1A 0.0245 0.0416 0.8218 0.047 Uiso calc R 1
C C2 0.0532(3) -0.06771(18) 0.7105(3) 0.0345(7) Uani d . 1
C C3 0.1482(3) -0.13637(19) 0.6999(3) 0.0412(7) Uani d . 1
C C4 0.1156(3) -0.20068(19) 0.5945(3) 0.0474(8) Uani d . 1
H H4 0.1790 -0.2457 0.5887 0.057 Uiso calc R 1
C C5 -0.0075(3) -0.19716(19) 0.5022(3) 0.0468(8) Uani d . 1
H H5 -0.0275 -0.2408 0.4343 0.056 Uiso calc R 1
C C6 -0.1079(3) -0.12922(18) 0.5045(3) 0.0386(7) Uani d . 1
C C7 -0.0773(3) -0.06359(18) 0.6093(3) 0.0340(7) Uani d . 1
C C8 -0.1789(3) 0.00355(18) 0.6076(3) 0.0435(8) Uani d . 1
H H8 -0.1626 0.0479 0.6746 0.052 Uiso calc R 1
C C9 -0.3009(3) 0.0043(2) 0.5089(3) 0.0520(9) Uani d . 1
H H9 -0.3657 0.0493 0.5100 0.062 Uiso calc R 1
C C10 -0.3298(3) -0.0610(2) 0.4072(3) 0.0536(9) Uani d . 1
H H10 -0.4131 -0.0598 0.3409 0.064 Uiso calc R 1
C C11 -0.2348(3) -0.1267(2) 0.4058(3) 0.0499(8) Uani d . 1
H H11 -0.2542 -0.1706 0.3384 0.060 Uiso calc R 1
C C12 0.2275(3) 0.06286(19) 1.0103(3) 0.0407(7) Uani d . 1
C C13 0.1972(3) 0.18005(19) 1.1355(3) 0.0395(7) Uani d . 1
C C14 0.3359(3) 0.16080(19) 1.1995(3) 0.0417(7) Uani d . 1
C C15 0.4076(3) 0.2139(2) 1.3077(3) 0.0507(8) Uani d . 1
H H15 0.5000 0.2018 1.3502 0.061 Uiso calc R 1
C C16 0.3372(4) 0.2847(2) 1.3493(3) 0.0535(9) Uani d . 1
H H16 0.3828 0.3205 1.4214 0.064 Uiso calc R 1
C C17 0.1997(3) 0.3034(2) 1.2859(3) 0.0526(8) Uani d . 1
H H17 0.1551 0.3517 1.3162 0.063 Uiso calc R 1
C C18 0.1283(3) 0.2523(2) 1.1798(3) 0.0474(8) Uani d . 1
H H18 0.0360 0.2654 1.1380 0.057 Uiso calc R 1

loop_
_atom_site_aniso_label
_atom_site_aniso_U_11
_atom_site_aniso_U_22
_atom_site_aniso_U_33
_atom_site_aniso_U_12
_atom_site_aniso_U_13
_atom_site_aniso_U_23
N1 0.0401(15) 0.0450(16) 0.0464(15) -0.0018(12) 0.0022(12) -0.0040(13)
N2 0.0439(15) 0.0404(16) 0.0376(14) -0.0009(11) 0.0051(11) -0.0026(12)
O1 0.0471(14) 0.0532(14) 0.0624(14) 0.0129(10) 0.0010(11) -0.0064(11)
S1 0.0419(5) 0.0566(6) 0.0521(5) 0.0031(4) -0.0004(4) -0.0015(4)
C1 0.0415(18) 0.0363(18) 0.0411(17) 0.0000(13) 0.0114(14) 0.0002(14)
C2 0.0372(17) 0.0296(16) 0.0380(16) -0.0015(13) 0.0111(13) -0.0003(14)
C3 0.0397(19) 0.0419(19) 0.0424(17) -0.0002(14) 0.0094(14) 0.0024(15)
C4 0.051(2) 0.0388(19) 0.055(2) 0.0061(14) 0.0168(16) -0.0046(16)
C5 0.057(2) 0.040(2) 0.0458(18) -0.0065(15) 0.0164(16) -0.0090(15)
C6 0.0416(18) 0.0380(18) 0.0370(17) -0.0061(14) 0.0097(14) 0.0037(14)
C7 0.0389(17) 0.0304(16) 0.0355(15) -0.0019(13) 0.0141(13) 0.0042(13)
C8 0.0469(19) 0.0368(19) 0.0482(18) -0.0008(14) 0.0130(15) -0.0016(14)
C9 0.040(2) 0.051(2) 0.063(2) 0.0078(15) 0.0045(16) 0.0094(18)
C10 0.045(2) 0.061(2) 0.0485(19) -0.0102(17) -0.0051(15) 0.0084(18)
C11 0.057(2) 0.046(2) 0.0450(19) -0.0123(16) 0.0061(16) -0.0008(16)
C12 0.0388(18) 0.0401(18) 0.0422(17) -0.0010(14) 0.0057(14) 0.0049(16)
C13 0.0413(18) 0.0428(19) 0.0341(16) -0.0054(14) 0.0072(14) 0.0033(14)
C14 0.0399(18) 0.0445(19) 0.0403(16) -0.0066(14) 0.0069(14) 0.0080(15)
C15 0.046(2) 0.059(2) 0.0432(18) -0.0085(16) 0.0008(15) 0.0042(17)
C16 0.066(2) 0.049(2) 0.0438(19) -0.0179(17) 0.0057(17) -0.0044(16)
C17 0.064(2) 0.042(2) 0.053(2) -0.0047(16) 0.0144(17) 0.0001(16)
C18 0.0431(19) 0.048(2) 0.0494(19) -0.0001(15) 0.0060(15) 0.0004(16)

loop_
_atom_type_symbol
_atom_type_description
_atom_type_scat_dispersion_real
_atom_type_scat_dispersion_imag
_atom_type_scat_source
C C 0.0033 0.0016 'International Tables Vol C Tables 4.2.6.8 and 6.1.1.4'
H H 0.0000 0.0000 'International Tables Vol C Tables 4.2.6.8 and 6.1.1.4'
N N 0.0061 0.0033 'International Tables Vol C Tables 4.2.6.8 and 6.1.1.4'
O O 0.0106 0.0060 'International Tables Vol C Tables 4.2.6.8 and 6.1.1.4'
S S 0.1246 0.1234 'International Tables Vol C Tables 4.2.6.8 and 6.1.1.4'

loop_
_geom_angle_atom_site_label_1
_geom_angle_atom_site_label_2
_geom_angle_atom_site_label_3
_geom_angle
_geom_angle_publ_flag
C12 N1 C13 110.0(2) y
C1 N2 C12 118.0(2) y
C3 O1 H1 109.5 y
C14 S1 C12 88.99(14) y
N2 C1 C2 123.5(3) ?
N2 C1 H1A 118.3 ?
C2 C1 H1A 118.3 ?
C3 C2 C1 119.8(3) ?
C3 C2 C7 118.6(2) ?
C1 C2 C7 121.5(2) ?
O1 C3 C2 122.2(3) ?
O1 C3 C4 117.1(3) ?
C2 C3 C4 120.8(3) ?
C5 C4 C3 120.1(3) ?
C5 C4 H4 119.9 ?
C3 C4 H4 119.9 ?
C4 C5 C6 122.5(3) ?
C4 C5 H5 118.7 ?
C6 C5 H5 118.7 ?
C11 C6 C7 120.3(3) ?
C11 C6 C5 121.3(3) ?
C7 C6 C5 118.4(3) ?
C8 C7 C6 116.9(2) ?
C8 C7 C2 123.6(2) ?
C6 C7 C2 119.5(2) ?
C9 C8 C7 121.1(3) ?
C9 C8 H8 119.4 ?
C7 C8 H8 119.4 ?
C8 C9 C10 121.3(3) ?
C8 C9 H9 119.4 ?
C10 C9 H9 119.4 ?
C11 C10 C9 119.2(3) ?
C11 C10 H10 120.4 ?
C9 C10 H10 120.4 ?
C10 C11 C6 121.2(3) ?
C10 C11 H11 119.4 ?
C6 C11 H11 119.4 ?
N1 C12 N2 126.0(3) y
N1 C12 S1 116.2(2) y
N2 C12 S1 117.9(2) y
N1 C13 C14 115.3(3) ?
N1 C13 C18 124.4(3) ?
C14 C13 C18 120.3(3) ?
C15 C14 C13 120.5(3) ?
C15 C14 S1 130.0(2) ?
C13 C14 S1 109.5(2) ?
C16 C15 C14 118.0(3) ?
C16 C15 H15 121.0 ?
C14 C15 H15 121.0 ?
C15 C16 C17 121.3(3) ?
C15 C16 H16 119.3 ?
C17 C16 H16 119.3 ?
C18 C17 C16 121.4(3) ?
C18 C17 H17 119.3 ?
C16 C17 H17 119.3 ?
C17 C18 C13 118.5(3) ?
C17 C18 H18 120.8 ?
C13 C18 H18 120.8 ?

loop_
_geom_bond_atom_site_label_1
_geom_bond_atom_site_label_2
_geom_bond_distance
_geom_bond_publ_flag
N1 C12 1.305(3) y
N1 C13 1.396(3) y
N2 C1 1.303(3) y
N2 C12 1.402(3) y
O1 C3 1.342(3) y
O1 H1 0.8200 ?
S1 C14 1.734(3) y
S1 C12 1.749(3) y
C1 C2 1.421(4) ?
C1 H1A 0.9300 ?
C2 C3 1.410(4) ?
C2 C7 1.446(3) ?
C3 C4 1.409(4) ?
C4 C5 1.348(4) ?
C4 H4 0.9300 ?
C5 C6 1.424(4) ?
C5 H5 0.9300 ?
C6 C11 1.407(4) ?
C6 C7 1.417(4) ?
C7 C8 1.417(4) ?
C8 C9 1.371(4) ?
C8 H8 0.9300 ?
C9 C10 1.393(4) ?
C9 H9 0.9300 ?
C10 C11 1.360(4) ?
C10 H10 0.9300 ?
C11 H11 0.9300 ?
C13 C14 1.399(4) ?
C13 C18 1.400(4) ?
C14 C15 1.399(4) ?
C15 C16 1.380(4) ?
C15 H15 0.9300 ?
C16 C17 1.386(4) ?
C16 H16 0.9300 ?
C17 C18 1.368(4) ?
C17 H17 0.9300 ?
C18 H18 0.9300 ?

loop_
_geom_hbond_atom_site_label_D
_geom_hbond_atom_site_label_H
_geom_hbond_atom_site_label_A
_geom_hbond_site_symmetry_A
_geom_hbond_distance_DH
_geom_hbond_distance_HA
_geom_hbond_distance_DA
_geom_hbond_angle_DHA
C16 H16 N1 4_666 0.93 2.63 3.389(4) 139.6
O1 H1 N2 . 0.82 1.845 2.576(2) 147.9

loop_
_geom_torsion_atom_site_label_1
_geom_torsion_atom_site_label_2
_geom_torsion_atom_site_label_3
_geom_torsion_atom_site_label_4
_geom_torsion
_geom_torsion_publ_flag
C12 N2 C1 C2 178.8(2) y
N2 C1 C2 C3 -1.2(4) ?
N2 C1 C2 C7 179.9(2) ?
C1 C2 C3 O1 0.1(4) ?
C7 C2 C3 O1 179.1(2) ?
C1 C2 C3 C4 179.8(2) ?
C7 C2 C3 C4 -1.3(4) ?
O1 C3 C4 C5 179.8(2) ?
C2 C3 C4 C5 0.1(4) ?
C3 C4 C5 C6 1.0(4) ?
C4 C5 C6 C11 179.3(3) ?
C4 C5 C6 C7 -0.8(4) ?
C11 C6 C7 C8 -0.7(3) ?
C5 C6 C7 C8 179.3(2) ?
C11 C6 C7 C2 179.5(2) ?
C5 C6 C7 C2 -0.5(3) ?
C3 C2 C7 C8 -178.3(2) ?
C1 C2 C7 C8 0.7(4) ?
C3 C2 C7 C6 1.4(3) ?
C1 C2 C7 C6 -179.6(2) ?
C6 C7 C8 C9 0.1(4) ?
C2 C7 C8 C9 179.9(2) ?
C7 C8 C9 C10 0.3(4) ?
C8 C9 C10 C11 -0.1(4) ?
C9 C10 C11 C6 -0.5(4) ?
C7 C6 C11 C10 0.9(4) ?
C5 C6 C11 C10 -179.1(3) ?
C13 N1 C12 N2 -179.4(2) ?
C13 N1 C12 S1 0.8(3) ?
C1 N2 C12 N1 8.5(4) ?
C1 N2 C12 S1 -171.67(19) ?
C14 S1 C12 N1 -0.1(2) ?
C14 S1 C12 N2 -180.0(2) ?
C12 N1 C13 C14 -1.3(3) ?
C12 N1 C13 C18 179.0(3) ?
N1 C13 C14 C15 179.9(2) ?
C18 C13 C14 C15 -0.4(4) ?
N1 C13 C14 S1 1.2(3) ?
C18 C13 C14 S1 -179.1(2) ?
C12 S1 C14 C15 -179.1(3) ?
C12 S1 C14 C13 -0.56(19) ?
C13 C14 C15 C16 0.5(4) ?
S1 C14 C15 C16 178.9(2) ?
C14 C15 C16 C17 -0.3(4) ?
C15 C16 C17 C18 0.1(4) ?
C16 C17 C18 C13 0.0(4) ?
N1 C13 C18 C17 179.9(2) ?
C14 C13 C18 C17 0.2(4) ?

loop_
_cod_related_entry_id
_cod_related_entry_database
_cod_related_entry_code
1 ChemSpider 23599942
